data_2216143
loop_
_publ_author_name
'Zia-ur-Rehman, Muhammad'
'Choudary, Jamil Anwar'
'Elsegood, Mark R. J.'
'Siddiqui, Hamid Latif'
'Weaver, George W.'

_publ_section_title
;<i>N</i>-[2-(Aminocarbonyl)phenyl]-4-hydroxy-2<i>H</i>-1,2-benzothiazine-3-carboxamide
 1,1-dioxide dimethyl sulfoxide solvate
;
_journal_coeditor_code SK3158
_journal_issue 11
_journal_name_full 'Acta Crystallographica Section E'
_journal_page_first o4215
_journal_page_last o4216
_journal_paper_doi 10.1107/S1600536807047058
_journal_volume 63
_journal_year 2007
_chemical_formula_iupac 'C16 H13 N3 O5 S, C2 H6 O S'
_chemical_formula_moiety 'C16 H13 N3 O5 S, C2 H6 O S'
_chemical_formula_sum 'C18 H19 N3 O6 S2'
_chemical_formula_weight 437.48
_chemical_name_systematic
;
<i>N</i>-[2-(Aminocarbonyl)phenyl]-4-hydroxy-2<i>H</i>-1,2-benzothiazine-
3-carboxamide 1,1-dioxide dimethyl sulfoxide solvate
;
_space_group_IT_number 14
_symmetry_cell_setting monoclinic
_symmetry_space_group_name_Hall '-P 2yn'
_symmetry_space_group_name_H-M 'P 1 21/n 1'
_atom_sites_solution_hydrogens 'geom except NH & OH coords freely refined'
_atom_sites_solution_primary direct
_atom_sites_solution_secondary direct
_audit_creation_method SHELXL-97
_cell_angle_alpha 90.00
_cell_angle_beta 96.499(2)
_cell_angle_gamma 90.00
_cell_formula_units_Z 4
_cell_length_a 8.8314(5)
_cell_length_b 9.1405(5)
_cell_length_c 24.5041(14)
_cell_measurement_reflns_used 10921
_cell_measurement_temperature 150(2)
_cell_measurement_theta_max 28.81
_cell_measurement_theta_min 2.32
_cell_volume 1965.34(19)
_computing_cell_refinement 'SAINT (Bruker, 2001)'
_computing_data_collection 'SMART (Bruker, 2001)'
_computing_data_reduction 'SAINT (Bruker, 2001)'
_computing_molecular_graphics 'SHELXTL (Bruker, 2000)'
_computing_publication_material 'SHELXTL (Bruker, 2000) and local programs'
_computing_structure_refinement 'SHELXTL (Bruker, 2000)'
_computing_structure_solution 'SHELXTL (Bruker, 2000)'
_diffrn_ambient_temperature 150(2)
_diffrn_measured_fraction_theta_full 0.999
_diffrn_measured_fraction_theta_max 0.908
_diffrn_measurement_device_type 'Bruker SMART 1000 CCD'
_diffrn_measurement_method '\w rotation with narrow frames'
_diffrn_radiation_monochromator graphite
_diffrn_radiation_source 'sealed tube'
_diffrn_radiation_type MoK\a
_diffrn_radiation_wavelength 0.71073
_diffrn_reflns_av_R_equivalents 0.0164
_diffrn_reflns_av_sigmaI/netI 0.0150
_diffrn_reflns_limit_h_max 11
_diffrn_reflns_limit_h_min -11
_diffrn_reflns_limit_k_max 12
_diffrn_reflns_limit_k_min -12
_diffrn_reflns_limit_l_max 32
_diffrn_reflns_limit_l_min -32
_diffrn_reflns_number 16737
_diffrn_reflns_theta_full 26.00
_diffrn_reflns_theta_max 28.94
_diffrn_reflns_theta_min 1.67
_diffrn_standards_decay_% 0
_diffrn_standards_number 0
_exptl_absorpt_coefficient_mu 0.313
_exptl_absorpt_correction_T_max 0.872
_exptl_absorpt_correction_T_min 0.766
_exptl_absorpt_correction_type multi-scan
_exptl_absorpt_process_details '(SADABS; Sheldrick, 2003)'
_exptl_crystal_colour colourless
_exptl_crystal_density_diffrn 1.479
_exptl_crystal_density_method 'not measured'
_exptl_crystal_description block
_exptl_crystal_F_000 912
_exptl_crystal_size_max 0.90
_exptl_crystal_size_mid 0.45
_exptl_crystal_size_min 0.45
_refine_diff_density_max 0.339
_refine_diff_density_min -0.365
_refine_ls_extinction_method none
_refine_ls_goodness_of_fit_ref 1.015
_refine_ls_hydrogen_treatment mixed
_refine_ls_matrix_type full
_refine_ls_number_parameters 279
_refine_ls_number_reflns 4713
_refine_ls_number_restraints 0
_refine_ls_restrained_S_all 1.015
_refine_ls_R_factor_all 0.0357
_refine_ls_R_factor_gt 0.0302
_refine_ls_shift/su_max 0.001
_refine_ls_shift/su_mean 0.000
_refine_ls_structure_factor_coef Fsqd
_refine_ls_weighting_details 'calc w=1/[\s^2^(Fo^2^)+(0.0437P)^2^+0.9251P] where P=(Fo^2^+2Fc^2^)/3'
_refine_ls_weighting_scheme calc
_refine_ls_wR_factor_gt 0.0801
_refine_ls_wR_factor_ref 0.0847
_reflns_number_gt 4123
_reflns_number_total 4713
_reflns_threshold_expression I>2\s(I)
_cod_data_source_file sk3158.cif
_cod_data_source_block I
_cod_original_sg_symbol_H-M 'P 21/n'
_cod_database_code 2216143
_cod_database_fobs_code 2216143

loop_
_symmetry_equiv_pos_as_xyz
'x, y, z'
'-x+1/2, y+1/2, -z+1/2'
'-x, -y, -z'
'x-1/2, -y-1/2, z-1/2'

loop_
_atom_site_type_symbol
_atom_site_label
_atom_site_fract_x
_atom_site_fract_y
_atom_site_fract_z
_atom_site_U_iso_or_equiv
_atom_site_adp_type
_atom_site_calc_flag
_atom_site_refinement_flags
_atom_site_occupancy
N N1 0.28875(13) 0.71759(13) 0.39205(4) 0.0229(2) Uani d . 1
H H1 0.2612(19) 0.634(2) 0.3911(7) 0.027 Uiso d . 1
S S1 0.23801(4) 0.80523(4) 0.444708(13) 0.02510(9) Uani d . 1
O O1 0.33285(12) 0.93249(12) 0.45368(4) 0.0330(2) Uani d . 1
O O2 0.23237(13) 0.70279(12) 0.48863(4) 0.0353(2) Uani d . 1
C C1 0.05307(15) 0.86379(14) 0.42033(5) 0.0244(3) Uani d . 1
C C2 -0.06252(17) 0.87069(16) 0.45421(6) 0.0307(3) Uani d . 1
H H2A -0.0458 0.8371 0.4911 0.037 Uiso calc R 1
C C3 -0.20305(17) 0.92747(17) 0.43331(6) 0.0339(3) Uani d . 1
H H3C -0.2837 0.9319 0.4559 0.041 Uiso calc R 1
C C4 -0.22597(17) 0.97760(17) 0.37973(7) 0.0339(3) Uani d . 1
H H4 -0.3216 1.0189 0.3662 0.041 Uiso calc R 1
C C5 -0.11114(16) 0.96846(15) 0.34543(6) 0.0281(3) Uani d . 1
H H5 -0.1288 1.0024 0.3086 0.034 Uiso calc R 1
C C6 0.03031(15) 0.90915(14) 0.36529(5) 0.0232(3) Uani d . 1
C C7 0.14923(14) 0.88905(14) 0.32880(5) 0.0220(2) Uani d . 1
O O3 0.13057(11) 0.96755(11) 0.28223(4) 0.0274(2) Uani d . 1
H H3 0.209(2) 0.940(2) 0.2644(7) 0.041 Uiso d . 1
C C8 0.26952(14) 0.79629(13) 0.34112(5) 0.0210(2) Uani d . 1
C C9 0.38850(14) 0.78367(14) 0.30398(5) 0.0217(2) Uani d . 1
O O4 0.37241(11) 0.84771(11) 0.25857(4) 0.0283(2) Uani d . 1
N N2 0.51089(12) 0.70322(12) 0.32316(5) 0.0231(2) Uani d . 1
H H2 0.5093(19) 0.6621(19) 0.3542(7) 0.028 Uiso d . 1
C C10 0.64929(14) 0.68352(14) 0.30069(5) 0.0218(2) Uani d . 1
C C11 0.76511(14) 0.59886(14) 0.33032(5) 0.0216(2) Uani d . 1
C C12 0.90429(15) 0.58378(14) 0.30863(5) 0.0240(3) Uani d . 1
H H12 0.9827 0.5264 0.3279 0.029 Uiso calc R 1
C C13 0.93062(15) 0.65033(15) 0.25981(5) 0.0261(3) Uani d . 1
H H13 1.0261 0.6389 0.2459 0.031 Uiso calc R 1
C C14 0.81693(16) 0.73342(15) 0.23146(5) 0.0272(3) Uani d . 1
H H14 0.8351 0.7801 0.1982 0.033 Uiso calc R 1
C C15 0.67642(16) 0.74937(15) 0.25111(5) 0.0264(3) Uani d . 1
H H15 0.5985 0.8051 0.2309 0.032 Uiso calc R 1
C C16 0.73975(15) 0.52543(15) 0.38339(5) 0.0250(3) Uani d . 1
O O5 0.61267(11) 0.52392(13) 0.40027(4) 0.0360(3) Uani d . 1
N N3 0.85668(15) 0.45913(16) 0.41225(6) 0.0366(3) Uani d . 1
H H3A 0.947(2) 0.459(2) 0.4028(8) 0.044 Uiso d . 1
H H3B 0.840(2) 0.421(2) 0.4425(8) 0.044 Uiso d . 1
S S2 0.23625(4) 0.28521(3) 0.414879(13) 0.02426(9) Uani d . 1
O O6 0.17641(11) 0.43343(11) 0.39463(4) 0.0314(2) Uani d . 1
C C17 0.35062(19) 0.22342(18) 0.36405(7) 0.0367(3) Uani d . 1
H H17A 0.2866 0.2107 0.3290 0.055 Uiso calc R 1
H H17B 0.3980 0.1298 0.3755 0.055 Uiso calc R 1
H H17C 0.4302 0.2958 0.3596 0.055 Uiso calc R 1
C C18 0.38444(18) 0.31915(18) 0.46878(6) 0.0350(3) Uani d . 1
H H18A 0.4597 0.3854 0.4556 0.053 Uiso calc R 1
H H18B 0.4339 0.2266 0.4805 0.053 Uiso calc R 1
H H18C 0.3414 0.3641 0.4999 0.053 Uiso calc R 1

loop_
_atom_site_aniso_label
_atom_site_aniso_U_11
_atom_site_aniso_U_22
_atom_site_aniso_U_33
_atom_site_aniso_U_12
_atom_site_aniso_U_13
_atom_site_aniso_U_23
N1 0.0264(5) 0.0209(5) 0.0220(5) 0.0013(4) 0.0050(4) 0.0042(4)
S1 0.02709(17) 0.02870(18) 0.01969(15) 0.00122(12) 0.00346(12) 0.00252(12)
O1 0.0334(5) 0.0366(6) 0.0280(5) -0.0042(4) -0.0001(4) -0.0039(4)
O2 0.0394(6) 0.0438(6) 0.0239(5) 0.0069(5) 0.0084(4) 0.0112(4)
C1 0.0264(6) 0.0215(6) 0.0256(6) 0.0007(5) 0.0041(5) -0.0015(5)
C2 0.0353(7) 0.0304(7) 0.0280(7) -0.0008(6) 0.0099(6) -0.0021(5)
C3 0.0317(7) 0.0340(8) 0.0386(8) 0.0008(6) 0.0145(6) -0.0059(6)
C4 0.0272(7) 0.0335(8) 0.0417(8) 0.0066(6) 0.0065(6) -0.0041(6)
C5 0.0268(7) 0.0267(7) 0.0310(7) 0.0044(5) 0.0041(5) -0.0005(5)
C6 0.0241(6) 0.0195(6) 0.0264(6) 0.0003(5) 0.0041(5) -0.0009(5)
C7 0.0238(6) 0.0202(6) 0.0220(6) -0.0015(5) 0.0020(5) 0.0017(4)
O3 0.0279(5) 0.0291(5) 0.0256(5) 0.0051(4) 0.0044(4) 0.0081(4)
C8 0.0227(6) 0.0211(6) 0.0196(6) -0.0008(5) 0.0033(4) 0.0023(4)
C9 0.0217(6) 0.0218(6) 0.0216(6) -0.0019(5) 0.0022(5) 0.0003(4)
O4 0.0269(5) 0.0346(5) 0.0238(5) 0.0037(4) 0.0053(4) 0.0083(4)
N2 0.0228(5) 0.0264(6) 0.0207(5) 0.0019(4) 0.0054(4) 0.0052(4)
C10 0.0223(6) 0.0211(6) 0.0225(6) -0.0011(5) 0.0044(5) -0.0013(5)
C11 0.0234(6) 0.0198(6) 0.0220(6) -0.0020(5) 0.0044(5) -0.0002(4)
C12 0.0236(6) 0.0220(6) 0.0268(6) 0.0002(5) 0.0042(5) -0.0004(5)
C13 0.0256(6) 0.0261(6) 0.0282(6) -0.0015(5) 0.0098(5) -0.0025(5)
C14 0.0321(7) 0.0271(6) 0.0239(6) -0.0014(5) 0.0094(5) 0.0027(5)
C15 0.0286(7) 0.0269(6) 0.0240(6) 0.0027(5) 0.0054(5) 0.0037(5)
C16 0.0244(6) 0.0243(6) 0.0269(6) 0.0005(5) 0.0050(5) 0.0041(5)
O5 0.0242(5) 0.0497(6) 0.0357(5) 0.0062(4) 0.0099(4) 0.0200(5)
N3 0.0259(6) 0.0486(8) 0.0367(7) 0.0088(6) 0.0092(5) 0.0214(6)
S2 0.02129(16) 0.02251(16) 0.02931(17) 0.00014(11) 0.00425(12) 0.00387(12)
O6 0.0265(5) 0.0257(5) 0.0420(6) 0.0046(4) 0.0040(4) 0.0074(4)
C17 0.0420(8) 0.0333(8) 0.0367(8) 0.0036(6) 0.0120(7) -0.0045(6)
C18 0.0346(8) 0.0407(8) 0.0284(7) -0.0038(6) -0.0023(6) 0.0053(6)

loop_
_atom_type_symbol
_atom_type_description
_atom_type_scat_dispersion_real
_atom_type_scat_dispersion_imag
_atom_type_scat_source
C C 0.0033 0.0016 'International Tables Vol C Tables 4.2.6.8 and 6.1.1.4'
H H 0.0000 0.0000 'International Tables Vol C Tables 4.2.6.8 and 6.1.1.4'
N N 0.0061 0.0033 'International Tables Vol C Tables 4.2.6.8 and 6.1.1.4'
O O 0.0106 0.0060 'International Tables Vol C Tables 4.2.6.8 and 6.1.1.4'
S S 0.1246 0.1234 'International Tables Vol C Tables 4.2.6.8 and 6.1.1.4'

loop_
_geom_angle_atom_site_label_1
_geom_angle_atom_site_label_2
_geom_angle_atom_site_label_3
_geom_angle
C8 N1 S1 115.33(9)
C8 N1 H1 116.6(12)
S1 N1 H1 112.5(12)
O2 S1 O1 118.96(7)
O2 S1 N1 108.11(6)
O1 S1 N1 108.21(6)
O2 S1 C1 110.16(7)
O1 S1 C1 107.99(6)
N1 S1 C1 102.09(6)
C2 C1 C6 121.75(13)
C2 C1 S1 121.90(11)
C6 C1 S1 116.29(10)
C1 C2 C3 118.92(13)
C1 C2 H2A 120.5
C3 C2 H2A 120.5
C4 C3 C2 120.15(13)
C4 C3 H3C 119.9
C2 C3 H3C 119.9
C3 C4 C5 121.01(14)
C3 C4 H4 119.5
C5 C4 H4 119.5
C4 C5 C6 119.79(13)
C4 C5 H5 120.1
C6 C5 H5 120.1
C5 C6 C1 118.31(12)
C5 C6 C7 120.66(12)
C1 C6 C7 120.97(12)
O3 C7 C8 122.49(12)
O3 C7 C6 115.09(11)
C8 C7 C6 122.41(11)
C7 O3 H3 103.6(12)
C7 C8 N1 121.08(11)
C7 C8 C9 120.29(11)
N1 C8 C9 118.48(11)
O4 C9 N2 124.86(12)
O4 C9 C8 119.77(11)
N2 C9 C8 115.35(11)
C9 N2 C10 129.14(11)
C9 N2 H2 117.4(11)
C10 N2 H2 113.4(11)
C15 C10 N2 121.71(12)
C15 C10 C11 119.68(12)
N2 C10 C11 118.56(11)
C12 C11 C10 118.26(11)
C12 C11 C16 120.52(11)
C10 C11 C16 121.22(11)
C13 C12 C11 121.68(12)
C13 C12 H12 119.2
C11 C12 H12 119.2
C14 C13 C12 119.48(12)
C14 C13 H13 120.3
C12 C13 H13 120.3
C13 C14 C15 120.69(12)
C13 C14 H14 119.7
C15 C14 H14 119.7
C14 C15 C10 120.20(12)
C14 C15 H15 119.9
C10 C15 H15 119.9
O5 C16 N3 119.70(12)
O5 C16 C11 121.55(12)
N3 C16 C11 118.75(12)
C16 N3 H3A 123.4(13)
C16 N3 H3B 116.6(13)
H3A N3 H3B 119.8(18)
O6 S2 C18 106.68(7)
O6 S2 C17 104.98(7)
C18 S2 C17 98.44(8)
S2 C17 H17A 109.5
S2 C17 H17B 109.5
H17A C17 H17B 109.5
S2 C17 H17C 109.5
H17A C17 H17C 109.5
H17B C17 H17C 109.5
S2 C18 H18A 109.5
S2 C18 H18B 109.5
H18A C18 H18B 109.5
S2 C18 H18C 109.5
H18A C18 H18C 109.5
H18B C18 H18C 109.5

loop_
_geom_bond_atom_site_label_1
_geom_bond_atom_site_label_2
_geom_bond_distance
_geom_bond_publ_flag
N1 C8 1.4337(16) ?
N1 S1 1.6244(11) yes
N1 H1 0.803(18) ?
S1 O2 1.4316(10) ?
S1 O1 1.4357(11) ?
S1 C1 1.7579(14) yes
C1 C2 1.3881(19) ?
C1 C6 1.4035(18) ?
C2 C3 1.389(2) ?
C2 H2A 0.9500 ?
C3 C4 1.384(2) ?
C3 H3C 0.9500 ?
C4 C5 1.391(2) ?
C4 H4 0.9500 ?
C5 C6 1.3977(18) ?
C5 H5 0.9500 ?
C6 C7 1.4658(18) ?
C7 O3 1.3424(15) ?
C7 C8 1.3660(18) yes
O3 H3 0.90(2) ?
C8 C9 1.4705(17) ?
C9 O4 1.2511(15) ?
C9 N2 1.3472(17) ?
N2 C10 1.4078(16) ?
N2 H2 0.849(17) ?
C10 C15 1.4004(18) ?
C10 C11 1.4157(18) ?
C11 C12 1.4001(17) ?
C11 C16 1.5025(17) ?
C12 C13 1.3850(18) ?
C12 H12 0.9500 ?
C13 C14 1.382(2) ?
C13 H13 0.9500 ?
C14 C15 1.3885(19) ?
C14 H14 0.9500 ?
C15 H15 0.9500 ?
C16 O5 1.2394(16) ?
C16 N3 1.3298(18) ?
N3 H3A 0.86(2) ?
N3 H3B 0.85(2) ?
S2 O6 1.5171(10) ?
S2 C18 1.7782(15) ?
S2 C17 1.7819(15) ?
C17 H17A 0.9800 ?
C17 H17B 0.9800 ?
C17 H17C 0.9800 ?
C18 H18A 0.9800 ?
C18 H18B 0.9800 ?
C18 H18C 0.9800 ?

loop_
_geom_hbond_atom_site_label_D
_geom_hbond_atom_site_label_H
_geom_hbond_atom_site_label_A
_geom_hbond_site_symmetry_A
_geom_hbond_distance_DH
_geom_hbond_distance_HA
_geom_hbond_distance_DA
_geom_hbond_angle_DHA
N1 H1 O6 . 0.803(18) 1.985(18) 2.7837(15) 173.5(17)
O3 H3 O4 . 0.90(2) 1.69(2) 2.5255(14) 153.7(17)
N2 H2 O5 . 0.849(17) 1.864(17) 2.5846(15) 141.8(16)
N2 H2 N1 . 0.849(17) 2.307(17) 2.7322(15) 111.3(13)
N3 H3A O6 1_655 0.86(2) 2.07(2) 2.9139(16) 168.3(18)
N3 H3B O2 3_666 0.85(2) 2.19(2) 3.0235(16) 169.4(18)

loop_
_geom_torsion_atom_site_label_1
_geom_torsion_atom_site_label_2
_geom_torsion_atom_site_label_3
_geom_torsion_atom_site_label_4
_geom_torsion
_geom_torsion_publ_flag
C8 N1 S1 O2 167.49(9) ?
C8 N1 S1 O1 -62.43(11) ?
C8 N1 S1 C1 51.33(11) ?
O2 S1 C1 C2 29.67(14) ?
O1 S1 C1 C2 -101.74(12) ?
N1 S1 C1 C2 144.33(12) ?
O2 S1 C1 C6 -152.95(10) ?
O1 S1 C1 C6 75.65(11) ?
N1 S1 C1 C6 -38.28(11) yes
C6 C1 C2 C3 -1.6(2) ?
S1 C1 C2 C3 175.59(11) ?
C1 C2 C3 C4 -0.7(2) ?
C2 C3 C4 C5 1.8(2) ?
C3 C4 C5 C6 -0.6(2) ?
C4 C5 C6 C1 -1.7(2) ?
C4 C5 C6 C7 175.70(13) ?
C2 C1 C6 C5 2.8(2) ?
S1 C1 C6 C5 -174.57(10) ?
C2 C1 C6 C7 -174.52(12) ?
S1 C1 C6 C7 8.09(17) yes
C5 C6 C7 O3 18.55(18) ?
C1 C6 C7 O3 -164.17(12) ?
C5 C6 C7 C8 -160.94(13) yes
C1 C6 C7 C8 16.34(19) yes
O3 C7 C8 N1 177.95(11) ?
C6 C7 C8 N1 -2.60(19) yes
O3 C7 C8 C9 2.56(19) ?
C6 C7 C8 C9 -177.98(11) ?
S1 N1 C8 C7 -35.64(16) ?
S1 N1 C8 C9 139.83(10) ?
C7 C8 C9 O4 -6.60(19) ?
N1 C8 C9 O4 177.89(12) ?
C7 C8 C9 N2 172.19(12) ?
N1 C8 C9 N2 -3.32(17) ?
O4 C9 N2 C10 6.4(2) ?
C8 C9 N2 C10 -172.37(12) yes
C9 N2 C10 C15 -1.1(2) ?
C9 N2 C10 C11 176.67(12) ?
C15 C10 C11 C12 -0.07(18) ?
N2 C10 C11 C12 -177.90(11) ?
C15 C10 C11 C16 -179.44(12) ?
N2 C10 C11 C16 2.74(18) ?
C10 C11 C12 C13 0.64(19) ?
C16 C11 C12 C13 -179.98(12) ?
C11 C12 C13 C14 -0.3(2) ?
C12 C13 C14 C15 -0.7(2) ?
C13 C14 C15 C10 1.3(2) ?
N2 C10 C15 C14 176.87(13) ?
C11 C10 C15 C14 -0.9(2) ?
C12 C11 C16 O5 -172.01(13) ?
C10 C11 C16 O5 7.3(2) ?
C12 C11 C16 N3 7.1(2) ?
C10 C11 C16 N3 -173.56(13) ?

loop_
_cod_related_entry_id
_cod_related_entry_database
_cod_related_entry_code
1 ChemSpider 21121145
